data_7004942
loop_
_publ_author_name
'Br\"oring, Martin'
'Prikhodovski, Serguei'
'Brandt, Carsten D.'
'Tejero, Esther C\'onsul'
'K\"ohler, Silke'

_publ_section_title
;
 Monomeric and polymeric copper and zinc tripyrrins.
;
_journal_issue 2
_journal_name_full 'Dalton transactions (Cambridge, England : 2003)'
_journal_page_first 200
_journal_page_last 208
_journal_paper_doi 10.1039/b613800d
_journal_year 2007
_chemical_formula_sum 'C28 H34 N6 Zn'
_chemical_formula_weight 519.98
_chemical_name_systematic
;
?
;
_space_group_IT_number 2
_symmetry_cell_setting triclinic
_symmetry_space_group_name_Hall '-P 1'
_symmetry_space_group_name_H-M 'P -1'
_atom_sites_solution_hydrogens geom
_atom_sites_solution_primary direct
_atom_sites_solution_secondary difmap
_audit_creation_method SHELXL-97
_cell_angle_alpha 112.0490(10)
_cell_angle_beta 102.3180(10)
_cell_angle_gamma 95.4420(10)
_cell_formula_units_Z 2
_cell_length_a 10.3015(8)
_cell_length_b 11.2634(9)
_cell_length_c 12.6692(10)
_cell_measurement_reflns_used 8110
_cell_measurement_temperature 173(2)
_cell_measurement_theta_max 28.155
_cell_measurement_theta_min 2.344
_cell_volume 1306.06(18)
_computing_cell_refinement 'SAINT-NT V6.0'
_computing_data_collection 'SMART-NT V5.6'
_computing_data_reduction 'SAINT-NT V6.0'
_computing_molecular_graphics 'Mercury 1.4.1'
_computing_publication_material 'XSHELL in SHELXTL-97'
_computing_structure_refinement 'SHELXL-97 (Sheldrick, 1997)'
_computing_structure_solution 'SHELXS-97 (Sheldrick, 1997)'
_diffrn_ambient_temperature 173(2)
_diffrn_measured_fraction_theta_full 0.998
_diffrn_measured_fraction_theta_max 0.998
_diffrn_measurement_device_type 'Bruker Smart Apex with D8-Goniometer'
_diffrn_measurement_method 'omega scans'
_diffrn_radiation_monochromator graphite
_diffrn_radiation_source 'fine-focus sealed tube'
_diffrn_radiation_type MoK\a
_diffrn_radiation_wavelength 0.71073
_diffrn_reflns_av_R_equivalents 0.0293
_diffrn_reflns_av_sigmaI/netI 0.0206
_diffrn_reflns_limit_h_max 12
_diffrn_reflns_limit_h_min -12
_diffrn_reflns_limit_k_max 13
_diffrn_reflns_limit_k_min -13
_diffrn_reflns_limit_l_max 15
_diffrn_reflns_limit_l_min -15
_diffrn_reflns_number 25569
_diffrn_reflns_theta_full 25.35
_diffrn_reflns_theta_max 25.35
_diffrn_reflns_theta_min 2.34
_exptl_absorpt_coefficient_mu 0.968
_exptl_absorpt_correction_T_max 0.953
_exptl_absorpt_correction_T_min 0.770
_exptl_absorpt_correction_type empirical
_exptl_absorpt_process_details 'SADABS2.0 (Sheldrick 2000)'
_exptl_crystal_colour violet
_exptl_crystal_density_diffrn 1.322
_exptl_crystal_density_method 'not measured'
_exptl_crystal_description plate
_exptl_crystal_F_000 548
_exptl_crystal_size_max 0.43
_exptl_crystal_size_mid 0.23
_exptl_crystal_size_min 0.05
_refine_diff_density_max 0.354
_refine_diff_density_min -0.281
_refine_diff_density_rms 0.059
_refine_ls_extinction_method none
_refine_ls_goodness_of_fit_ref 1.111
_refine_ls_hydrogen_treatment constr
_refine_ls_matrix_type full
_refine_ls_number_parameters 324
_refine_ls_number_reflns 4783
_refine_ls_number_restraints 0
_refine_ls_restrained_S_all 1.111
_refine_ls_R_factor_all 0.0374
_refine_ls_R_factor_gt 0.0361
_refine_ls_shift/su_max 0.003
_refine_ls_shift/su_mean 0.000
_refine_ls_structure_factor_coef Fsqd
_refine_ls_weighting_details 'calc w=1/[\s^2^(Fo^2^)+(0.0405P)^2^+0.9650P] where P=(Fo^2^+2Fc^2^)/3'
_refine_ls_weighting_scheme calc
_refine_ls_wR_factor_gt 0.0876
_refine_ls_wR_factor_ref 0.0884
_reflns_number_gt 4629
_reflns_number_total 4783
_reflns_threshold_expression >2sigma(I)
_cod_data_source_file b613800d.txt
_cod_data_source_block sp2ec
_cod_original_cell_volume 1306.05(18)
_cod_original_sg_symbol_H-M P-1
_cod_database_code 7004942

loop_
_symmetry_equiv_pos_as_xyz
'x, y, z'
'-x, -y, -z'

loop_
_atom_site_label
_atom_site_type_symbol
_atom_site_fract_x
_atom_site_fract_y
_atom_site_fract_z
_atom_site_U_iso_or_equiv
_atom_site_adp_type
_atom_site_occupancy
_atom_site_symmetry_multiplicity
_atom_site_calc_flag
_atom_site_refinement_flags
_atom_site_disorder_assembly
_atom_site_disorder_group
C1 C -0.2484(3) 0.1159(3) 0.6773(2) 0.0389(6) Uani 1 1 d . . .
H1A H -0.1681 0.1791 0.6903 0.058 Uiso 1 1 calc R . .
H1B H -0.3295 0.1532 0.6643 0.058 Uiso 1 1 calc R . .
H1C H -0.2552 0.0358 0.6077 0.058 Uiso 1 1 calc R . .
C2 C -0.2369(2) 0.0848(2) 0.78346(19) 0.0283(5) Uani 1 1 d . . .
C3 C -0.3277(2) -0.0143(2) 0.7926(2) 0.0284(5) Uani 1 1 d . . .
C4 C -0.2795(2) -0.0099(2) 0.90353(19) 0.0264(5) Uani 1 1 d . . .
C5 C -0.1578(2) 0.0910(2) 0.96145(18) 0.0249(4) Uani 1 1 d . . .
C6 C -0.0748(2) 0.1226(2) 1.07190(19) 0.0252(4) Uani 1 1 d . . .
H6 H -0.1003 0.0727 1.1128 0.030 Uiso 1 1 calc R . .
C7 C 0.0450(2) 0.2205(2) 1.13347(18) 0.0245(4) Uani 1 1 d . . .
C8 C 0.1238(2) 0.2627(2) 1.25352(18) 0.0254(4) Uani 1 1 d . . .
C9 C 0.2236(2) 0.3666(2) 1.27390(18) 0.0252(4) Uani 1 1 d . . .
C10 C 0.2035(2) 0.3843(2) 1.16567(18) 0.0251(4) Uani 1 1 d . . .
C11 C 0.2756(2) 0.4817(2) 1.14227(19) 0.0270(5) Uani 1 1 d . . .
H11 H 0.3535 0.5363 1.2031 0.032 Uiso 1 1 calc R . .
C12 C 0.2463(2) 0.5064(2) 1.04268(19) 0.0266(5) Uani 1 1 d . . .
C13 C 0.3244(2) 0.6037(2) 1.0201(2) 0.0285(5) Uani 1 1 d . . .
C14 C 0.2586(2) 0.5952(2) 0.9108(2) 0.0275(5) Uani 1 1 d . . .
C15 C 0.1420(2) 0.4915(2) 0.86631(19) 0.0270(5) Uani 1 1 d . . .
C16 C 0.0427(2) 0.4436(2) 0.7482(2) 0.0333(5) Uani 1 1 d . . .
H16A H 0.0848 0.3948 0.6870 0.050 Uiso 1 1 calc R . .
H16B H 0.0144 0.5181 0.7338 0.050 Uiso 1 1 calc R . .
H16C H -0.0365 0.3863 0.7460 0.050 Uiso 1 1 calc R . .
C17 C -0.4477(2) -0.1062(2) 0.6960(2) 0.0347(5) Uani 1 1 d . . .
H17A H -0.4555 -0.1921 0.7010 0.042 Uiso 1 1 calc R . .
H17B H -0.4312 -0.1188 0.6186 0.042 Uiso 1 1 calc R . .
C18 C -0.5804(3) -0.0606(3) 0.7001(3) 0.0695(11) Uani 1 1 d . . .
H18A H -0.5967 -0.0456 0.7771 0.104 Uiso 1 1 calc R . .
H18B H -0.6541 -0.1274 0.6373 0.104 Uiso 1 1 calc R . .
H18C H -0.5765 0.0209 0.6887 0.104 Uiso 1 1 calc R . .
C19 C -0.3374(2) -0.0921(2) 0.9575(2) 0.0326(5) Uani 1 1 d . . .
H19A H -0.4066 -0.0524 0.9933 0.049 Uiso 1 1 calc R . .
H19B H -0.2652 -0.0984 1.0184 0.049 Uiso 1 1 calc R . .
H19C H -0.3785 -0.1797 0.8961 0.049 Uiso 1 1 calc R . .
C20 C 0.0989(2) 0.2048(2) 1.3383(2) 0.0310(5) Uani 1 1 d . . .
H20A H 0.1860 0.2178 1.3964 0.037 Uiso 1 1 calc R . .
H20B H 0.0653 0.1096 1.2938 0.037 Uiso 1 1 calc R . .
C21 C -0.0023(3) 0.2627(3) 1.4048(3) 0.0541(8) Uani 1 1 d . . .
H21A H 0.0306 0.3569 1.4500 0.081 Uiso 1 1 calc R . .
H21B H -0.0125 0.2215 1.4590 0.081 Uiso 1 1 calc R . .
H21C H -0.0900 0.2472 1.3482 0.081 Uiso 1 1 calc R . .
C22 C 0.3291(2) 0.4512(2) 1.38741(19) 0.0305(5) Uani 1 1 d . . .
H22A H 0.4163 0.4676 1.3695 0.037 Uiso 1 1 calc R . .
H22B H 0.3418 0.4037 1.4395 0.037 Uiso 1 1 calc R . .
C23 C 0.2918(3) 0.5817(3) 1.4530(2) 0.0466(7) Uani 1 1 d . . .
H23A H 0.2784 0.6290 1.4018 0.070 Uiso 1 1 calc R . .
H23B H 0.3649 0.6336 1.5247 0.070 Uiso 1 1 calc R . .
H23C H 0.2080 0.5663 1.4748 0.070 Uiso 1 1 calc R . .
C24 C 0.4553(2) 0.6921(2) 1.1003(2) 0.0387(6) Uani 1 1 d . . .
H24A H 0.5300 0.6453 1.0886 0.058 Uiso 1 1 calc R . .
H24B H 0.4520 0.7202 1.1827 0.058 Uiso 1 1 calc R . .
H24C H 0.4694 0.7688 1.0820 0.058 Uiso 1 1 calc R . .
C25 C 0.3001(2) 0.6694(2) 0.8431(2) 0.0334(5) Uani 1 1 d . . .
H25A H 0.3527 0.7570 0.8993 0.040 Uiso 1 1 calc R . .
H25B H 0.2182 0.6813 0.7937 0.040 Uiso 1 1 calc R . .
C26 C 0.3849(3) 0.5991(3) 0.7646(3) 0.0542(8) Uani 1 1 d . . .
H26A H 0.4671 0.5890 0.8134 0.081 Uiso 1 1 calc R . .
H26B H 0.4098 0.6499 0.7214 0.081 Uiso 1 1 calc R . .
H26C H 0.3326 0.5128 0.7082 0.081 Uiso 1 1 calc R . .
C27 C 0.1615(3) 0.1464(2) 0.7111(2) 0.0380(6) Uani 1 1 d . . .
C28 C 0.3043(3) 0.1962(3) 0.6128(2) 0.0481(7) Uani 1 1 d . . .
N1 N -0.13782(18) 0.14755(17) 0.88186(16) 0.0264(4) Uani 1 1 d . . .
N2 N 0.09634(18) 0.29381(17) 1.08215(15) 0.0249(4) Uani 1 1 d . . .
N3 N 0.13328(18) 0.43891(18) 0.94285(16) 0.0262(4) Uani 1 1 d . . .
N4 N 0.1240(2) 0.1515(2) 0.79208(18) 0.0377(5) Uani 1 1 d . . .
N5 N 0.1924(3) 0.1296(3) 0.6134(2) 0.0538(6) Uani 1 1 d . . .
N6 N 0.3987(3) 0.2480(3) 0.6013(2) 0.0710(8) Uani 1 1 d . . .
Zn Zn 0.03736(2) 0.26291(2) 0.91461(2) 0.02480(9) Uani 1 1 d . . .

loop_
_atom_site_aniso_label
_atom_site_aniso_U_11
_atom_site_aniso_U_22
_atom_site_aniso_U_33
_atom_site_aniso_U_23
_atom_site_aniso_U_13
_atom_site_aniso_U_12
C1 0.0390(14) 0.0443(14) 0.0276(12) 0.0151(11) 0.0012(10) -0.0024(11)
C2 0.0273(11) 0.0289(11) 0.0244(11) 0.0074(9) 0.0047(9) 0.0053(9)
C3 0.0263(11) 0.0257(11) 0.0274(11) 0.0057(9) 0.0059(9) 0.0030(9)
C4 0.0260(11) 0.0222(10) 0.0275(11) 0.0059(9) 0.0075(9) 0.0052(8)
C5 0.0255(11) 0.0239(10) 0.0244(11) 0.0076(9) 0.0085(9) 0.0063(8)
C6 0.0282(11) 0.0233(10) 0.0257(11) 0.0093(9) 0.0108(9) 0.0070(9)
C7 0.0265(11) 0.0250(10) 0.0209(10) 0.0077(8) 0.0064(8) 0.0064(8)
C8 0.0276(11) 0.0279(11) 0.0218(10) 0.0098(9) 0.0072(9) 0.0103(9)
C9 0.0258(11) 0.0273(11) 0.0206(10) 0.0077(9) 0.0046(8) 0.0087(9)
C10 0.0246(10) 0.0281(11) 0.0183(10) 0.0061(9) 0.0038(8) 0.0046(8)
C11 0.0253(11) 0.0278(11) 0.0213(10) 0.0050(9) 0.0030(8) 0.0031(9)
C12 0.0259(11) 0.0262(11) 0.0243(11) 0.0074(9) 0.0058(9) 0.0032(9)
C13 0.0283(11) 0.0265(11) 0.0286(11) 0.0083(9) 0.0094(9) 0.0044(9)
C14 0.0286(11) 0.0264(11) 0.0299(11) 0.0117(9) 0.0113(9) 0.0077(9)
C15 0.0268(11) 0.0285(11) 0.0273(11) 0.0117(9) 0.0084(9) 0.0088(9)
C16 0.0320(12) 0.0370(13) 0.0306(12) 0.0167(10) 0.0036(10) 0.0039(10)
C17 0.0331(12) 0.0299(12) 0.0297(12) 0.0045(10) 0.0028(10) -0.0016(10)
C18 0.0348(15) 0.0488(18) 0.080(2) -0.0065(16) -0.0122(15) 0.0065(13)
C19 0.0290(12) 0.0305(12) 0.0366(13) 0.0132(10) 0.0080(10) 0.0020(9)
C20 0.0342(12) 0.0357(12) 0.0246(11) 0.0158(10) 0.0047(9) 0.0066(10)
C21 0.0654(19) 0.075(2) 0.0470(17) 0.0380(16) 0.0331(15) 0.0300(16)
C22 0.0289(11) 0.0361(12) 0.0218(11) 0.0103(9) 0.0009(9) 0.0051(9)
C23 0.0461(15) 0.0400(14) 0.0317(13) -0.0007(11) -0.0048(11) 0.0078(12)
C24 0.0356(13) 0.0361(13) 0.0355(13) 0.0120(11) 0.0029(11) -0.0067(10)
C25 0.0332(12) 0.0336(12) 0.0374(13) 0.0187(11) 0.0104(10) 0.0050(10)
C26 0.071(2) 0.0508(17) 0.0587(18) 0.0282(15) 0.0408(16) 0.0148(15)
C27 0.0370(13) 0.0392(14) 0.0338(13) 0.0103(11) 0.0065(11) 0.0153(11)
C28 0.0572(18) 0.0677(19) 0.0265(13) 0.0215(13) 0.0152(13) 0.0255(15)
N1 0.0264(9) 0.0269(9) 0.0233(9) 0.0090(8) 0.0055(7) 0.0016(7)
N2 0.0266(9) 0.0266(9) 0.0176(8) 0.0067(7) 0.0036(7) 0.0016(7)
N3 0.0251(9) 0.0278(9) 0.0231(9) 0.0090(8) 0.0047(7) 0.0025(7)
N4 0.0409(12) 0.0397(12) 0.0288(11) 0.0081(9) 0.0133(9) 0.0064(9)
N5 0.0541(15) 0.0779(18) 0.0280(12) 0.0166(12) 0.0154(11) 0.0169(13)
N6 0.076(2) 0.099(2) 0.0421(15) 0.0304(16) 0.0238(14) 0.0093(17)
Zn 0.02536(15) 0.02705(15) 0.01821(14) 0.00743(10) 0.00378(10) 0.00008(10)

loop_
_atom_type_symbol
_atom_type_description
_atom_type_scat_dispersion_real
_atom_type_scat_dispersion_imag
_atom_type_scat_source
C C 0.0033 0.0016 'International Tables Vol C Tables 4.2.6.8 and 6.1.1.4'
H H 0.0000 0.0000 'International Tables Vol C Tables 4.2.6.8 and 6.1.1.4'
N N 0.0061 0.0033 'International Tables Vol C Tables 4.2.6.8 and 6.1.1.4'
Zn Zn 0.2839 1.4301 'International Tables Vol C Tables 4.2.6.8 and 6.1.1.4'

loop_
_geom_angle_atom_site_label_1
_geom_angle_atom_site_label_2
_geom_angle_atom_site_label_3
_geom_angle
_geom_angle_site_symmetry_1
_geom_angle_site_symmetry_3
_geom_angle_publ_flag
N1 C2 C3 111.9(2) . . ?
N1 C2 C1 122.3(2) . . ?
C3 C2 C1 125.8(2) . . ?
C4 C3 C2 106.38(19) . . ?
C4 C3 C17 127.9(2) . . ?
C2 C3 C17 125.7(2) . . ?
C3 C4 C5 107.05(19) . . ?
C3 C4 C19 127.7(2) . . ?
C5 C4 C19 125.2(2) . . ?
C6 C5 N1 126.2(2) . . ?
C6 C5 C4 125.8(2) . . ?
N1 C5 C4 107.98(18) . . ?
C5 C6 C7 128.4(2) . . ?
N2 C7 C6 121.56(19) . . ?
N2 C7 C8 110.04(18) . . ?
C6 C7 C8 128.3(2) . . ?
C9 C8 C7 106.21(18) . . ?
C9 C8 C20 128.2(2) . . ?
C7 C8 C20 125.6(2) . . ?
C8 C9 C10 106.52(18) . . ?
C8 C9 C22 128.2(2) . . ?
C10 C9 C22 125.2(2) . . ?
N2 C10 C11 121.66(19) . . ?
N2 C10 C9 109.79(19) . . ?
C11 C10 C9 128.51(19) . . ?
C12 C11 C10 127.9(2) . . ?
C11 C12 N3 125.2(2) . . ?
C11 C12 C13 126.5(2) . . ?
N3 C12 C13 108.25(18) . . ?
C14 C13 C12 107.04(19) . . ?
C14 C13 C24 127.2(2) . . ?
C12 C13 C24 125.7(2) . . ?
C13 C14 C15 106.36(19) . . ?
C13 C14 C25 128.7(2) . . ?
C15 C14 C25 124.8(2) . . ?
N3 C15 C14 111.96(19) . . ?
N3 C15 C16 122.3(2) . . ?
C14 C15 C16 125.7(2) . . ?
C3 C17 C18 114.3(2) . . ?
C8 C20 C21 113.9(2) . . ?
C9 C22 C23 112.97(19) . . ?
C14 C25 C26 111.6(2) . . ?
N4 C27 N5 173.6(3) . . ?
N6 C28 N5 173.8(3) . . ?
C2 N1 C5 106.65(18) . . ?
C2 N1 Zn 131.46(16) . . ?
C5 N1 Zn 120.00(14) . . ?
C7 N2 C10 107.42(17) . . ?
C7 N2 Zn 125.88(14) . . ?
C10 N2 Zn 126.46(14) . . ?
C15 N3 C12 106.38(18) . . ?
C15 N3 Zn 129.54(15) . . ?
C12 N3 Zn 120.13(14) . . ?
C27 N4 Zn 142.7(2) . . ?
C27 N5 C28 121.3(3) . . ?
N2 Zn N1 94.92(7) . . ?
N2 Zn N3 93.18(7) . . ?
N1 Zn N3 147.37(8) . . ?
N2 Zn N4 122.59(8) . . ?
N1 Zn N4 103.06(8) . . ?
N3 Zn N4 98.94(8) . . ?

loop_
_geom_bond_atom_site_label_1
_geom_bond_atom_site_label_2
_geom_bond_distance
_geom_bond_site_symmetry_2
_geom_bond_publ_flag
C1 C2 1.497(3) . ?
C2 N1 1.325(3) . ?
C2 C3 1.442(3) . ?
C3 C4 1.367(3) . ?
C3 C17 1.503(3) . ?
C4 C5 1.454(3) . ?
C4 C19 1.491(3) . ?
C5 C6 1.369(3) . ?
C5 N1 1.418(3) . ?
C6 C7 1.426(3) . ?
C7 N2 1.360(3) . ?
C7 C8 1.434(3) . ?
C8 C9 1.387(3) . ?
C8 C20 1.503(3) . ?
C9 C10 1.434(3) . ?
C9 C22 1.505(3) . ?
C10 N2 1.362(3) . ?
C10 C11 1.424(3) . ?
C11 C12 1.370(3) . ?
C12 N3 1.420(3) . ?
C12 C13 1.448(3) . ?
C13 C14 1.369(3) . ?
C13 C24 1.498(3) . ?
C14 C15 1.441(3) . ?
C14 C25 1.498(3) . ?
C15 N3 1.326(3) . ?
C15 C16 1.487(3) . ?
C17 C18 1.510(4) . ?
C20 C21 1.521(3) . ?
C22 C23 1.525(3) . ?
C25 C26 1.513(4) . ?
C27 N4 1.155(3) . ?
C27 N5 1.294(3) . ?
C28 N6 1.151(4) . ?
C28 N5 1.318(4) . ?
N1 Zn 1.9870(18) . ?
N2 Zn 1.9623(17) . ?
N3 Zn 1.9947(18) . ?
N4 Zn 2.031(2) . ?

loop_
_geom_torsion_atom_site_label_1
_geom_torsion_atom_site_label_2
_geom_torsion_atom_site_label_3
_geom_torsion_atom_site_label_4
_geom_torsion
_geom_torsion_site_symmetry_1
_geom_torsion_site_symmetry_2
_geom_torsion_site_symmetry_3
_geom_torsion_site_symmetry_4
_geom_torsion_publ_flag
N1 C2 C3 C4 0.2(3) . . . . ?
C1 C2 C3 C4 179.6(2) . . . . ?
N1 C2 C3 C17 -177.8(2) . . . . ?
C1 C2 C3 C17 1.7(4) . . . . ?
C2 C3 C4 C5 -0.9(2) . . . . ?
C17 C3 C4 C5 177.0(2) . . . . ?
C2 C3 C4 C19 179.6(2) . . . . ?
C17 C3 C4 C19 -2.4(4) . . . . ?
C3 C4 C5 C6 -176.7(2) . . . . ?
C19 C4 C5 C6 2.8(3) . . . . ?
C3 C4 C5 N1 1.3(2) . . . . ?
C19 C4 C5 N1 -179.2(2) . . . . ?
N1 C5 C6 C7 2.8(4) . . . . ?
C4 C5 C6 C7 -179.6(2) . . . . ?
C5 C6 C7 N2 -3.6(3) . . . . ?
C5 C6 C7 C8 172.8(2) . . . . ?
N2 C7 C8 C9 1.2(2) . . . . ?
C6 C7 C8 C9 -175.5(2) . . . . ?
N2 C7 C8 C20 -179.56(19) . . . . ?
C6 C7 C8 C20 3.7(4) . . . . ?
C7 C8 C9 C10 -0.4(2) . . . . ?
C20 C8 C9 C10 -179.5(2) . . . . ?
C7 C8 C9 C22 176.5(2) . . . . ?
C20 C8 C9 C22 -2.6(4) . . . . ?
C8 C9 C10 N2 -0.6(2) . . . . ?
C22 C9 C10 N2 -177.63(19) . . . . ?
C8 C9 C10 C11 177.0(2) . . . . ?
C22 C9 C10 C11 -0.1(4) . . . . ?
N2 C10 C11 C12 5.0(4) . . . . ?
C9 C10 C11 C12 -172.3(2) . . . . ?
C10 C11 C12 N3 1.6(4) . . . . ?
C10 C11 C12 C13 -177.8(2) . . . . ?
C11 C12 C13 C14 -179.7(2) . . . . ?
N3 C12 C13 C14 0.7(2) . . . . ?
C11 C12 C13 C24 2.6(4) . . . . ?
N3 C12 C13 C24 -177.0(2) . . . . ?
C12 C13 C14 C15 -0.9(2) . . . . ?
C24 C13 C14 C15 176.7(2) . . . . ?
C12 C13 C14 C25 -176.8(2) . . . . ?
C24 C13 C14 C25 0.8(4) . . . . ?
C13 C14 C15 N3 0.8(3) . . . . ?
C25 C14 C15 N3 176.9(2) . . . . ?
C13 C14 C15 C16 -177.7(2) . . . . ?
C25 C14 C15 C16 -1.5(4) . . . . ?
C4 C3 C17 C18 87.8(3) . . . . ?
C2 C3 C17 C18 -94.7(3) . . . . ?
C9 C8 C20 C21 92.7(3) . . . . ?
C7 C8 C20 C21 -86.3(3) . . . . ?
C8 C9 C22 C23 -99.7(3) . . . . ?
C10 C9 C22 C23 76.6(3) . . . . ?
C13 C14 C25 C26 90.3(3) . . . . ?
C15 C14 C25 C26 -84.9(3) . . . . ?
C3 C2 N1 C5 0.6(2) . . . . ?
C1 C2 N1 C5 -178.9(2) . . . . ?
C3 C2 N1 Zn 164.50(16) . . . . ?
C1 C2 N1 Zn -15.0(3) . . . . ?
C6 C5 N1 C2 176.8(2) . . . . ?
C4 C5 N1 C2 -1.2(2) . . . . ?
C6 C5 N1 Zn 10.7(3) . . . . ?
C4 C5 N1 Zn -167.26(13) . . . . ?
C6 C7 N2 C10 175.37(19) . . . . ?
C8 C7 N2 C10 -1.6(2) . . . . ?
C6 C7 N2 Zn -10.1(3) . . . . ?
C8 C7 N2 Zn 172.95(14) . . . . ?
C11 C10 N2 C7 -176.40(19) . . . . ?
C9 C10 N2 C7 1.4(2) . . . . ?
C11 C10 N2 Zn 9.1(3) . . . . ?
C9 C10 N2 Zn -173.16(14) . . . . ?
C14 C15 N3 C12 -0.3(2) . . . . ?
C16 C15 N3 C12 178.2(2) . . . . ?
C14 C15 N3 Zn -157.42(15) . . . . ?
C16 C15 N3 Zn 21.1(3) . . . . ?
C11 C12 N3 C15 -179.8(2) . . . . ?
C13 C12 N3 C15 -0.2(2) . . . . ?
C11 C12 N3 Zn -20.1(3) . . . . ?
C13 C12 N3 Zn 159.46(14) . . . . ?
N5 C27 N4 Zn -112(2) . . . . ?
N4 C27 N5 C28 -172(2) . . . . ?
N6 C28 N5 C27 178(3) . . . . ?
C7 N2 Zn N1 17.69(18) . . . . ?
C10 N2 Zn N1 -168.76(18) . . . . ?
C7 N2 Zn N3 166.05(18) . . . . ?
C10 N2 Zn N3 -20.40(18) . . . . ?
C7 N2 Zn N4 -91.23(19) . . . . ?
C10 N2 Zn N4 82.32(19) . . . . ?
C2 N1 Zn N2 -179.2(2) . . . . ?
C5 N1 Zn N2 -17.09(16) . . . . ?
C2 N1 Zn N3 77.1(2) . . . . ?
C5 N1 Zn N3 -120.84(17) . . . . ?
C2 N1 Zn N4 -54.1(2) . . . . ?
C5 N1 Zn N4 108.01(16) . . . . ?
C15 N3 Zn N2 178.88(19) . . . . ?
C12 N3 Zn N2 24.48(16) . . . . ?
C15 N3 Zn N1 -76.9(2) . . . . ?
C12 N3 Zn N1 128.72(17) . . . . ?
C15 N3 Zn N4 55.2(2) . . . . ?
C12 N3 Zn N4 -99.23(16) . . . . ?
C27 N4 Zn N2 -138.3(3) . . . . ?
C27 N4 Zn N1 117.1(3) . . . . ?
C27 N4 Zn N3 -38.6(3) . . . . ?
